data_7248976
loop_
_publ_author_name
'Nguepmeni Eloundou, Valoise Brenda'
'Kenfack Tsobnang, Patrice'
'Kamgaing, Theophile'
'Gogoi, Chiranjib'
'Lopez-Salas, Nieves'
'Bourne, Susan A.'

_publ_section_title
;
 Crystal engineering and sorption studies on CN- and dipyridyl-bridged 2D
 coordination polymers
;
_journal_issue 31
_journal_name_full CrystEngComm
_journal_page_first 4195
_journal_page_last 4204
_journal_paper_doi 10.1039/D4CE00459K
_journal_volume 26
_journal_year 2024
_chemical_formula_sum 'C18 H16 Cu N6 Ni O3'
_chemical_formula_weight 486.62
_chemical_name_systematic 'C16 H16 Cu N6 Ni O2, C2 O'
_space_group_crystal_system triclinic
_space_group_IT_number 2
_space_group_name_Hall '-P 1'
_space_group_name_H-M_alt 'P -1'
_atom_sites_solution_hydrogens mixed
_audit_creation_method SHELXL-2018/3
_audit_update_record
;
2024-06-20 deposited with the CCDC.	2024-07-04 downloaded from the CCDC.
;
_cell_angle_alpha 114.847(3)
_cell_angle_beta 96.831(3)
_cell_angle_gamma 95.811(3)
_cell_formula_units_Z 1
_cell_length_a 5.9234(5)
_cell_length_b 9.5597(8)
_cell_length_c 10.2625(8)
_cell_measurement_reflns_used 9941
_cell_measurement_temperature 100(2)
_cell_measurement_theta_max 28.3
_cell_measurement_theta_min 2.2
_cell_volume 516.16(7)
_computing_cell_refinement 'SAINT V8.40B (?, 2016)'
_computing_data_collection 'SAINT V8.40B (?, 2016)'
_computing_data_reduction 'SAINT V8.40B (?, 2016)'
_computing_molecular_graphics 'Mercury 2022.3.0 (Macrae, 2020)'
_computing_publication_material 'PublCIF(Westrip, 2010)'
_computing_structure_refinement 'SHELXL 2019/3 (Sheldrick, 2015)'
_computing_structure_solution 'SHELXT 2018/2 (Sheldrick, 2018)'
_diffrn_ambient_temperature 100(2)
_diffrn_measured_fraction_theta_full 1.000
_diffrn_measured_fraction_theta_max 0.999
_diffrn_measurement_device_type 'Bruker APEX-II CCD'
_diffrn_measurement_method '\w scans'
_diffrn_radiation_type MoK\a
_diffrn_radiation_wavelength 0.71073
_diffrn_reflns_av_R_equivalents 0.0719
_diffrn_reflns_av_unetI/netI 0.0281
_diffrn_reflns_Laue_measured_fraction_full 1.000
_diffrn_reflns_Laue_measured_fraction_max 0.999
_diffrn_reflns_limit_h_max 7
_diffrn_reflns_limit_h_min -7
_diffrn_reflns_limit_k_max 12
_diffrn_reflns_limit_k_min -12
_diffrn_reflns_limit_l_max 13
_diffrn_reflns_limit_l_min -13
_diffrn_reflns_number 38726
_diffrn_reflns_point_group_measured_fraction_full 1.000
_diffrn_reflns_point_group_measured_fraction_max 0.999
_diffrn_reflns_theta_full 25.242
_diffrn_reflns_theta_max 28.301
_diffrn_reflns_theta_min 2.223
_exptl_absorpt_coefficient_mu 1.973
_exptl_absorpt_correction_T_max 0.990
_exptl_absorpt_correction_T_min 0.900
_exptl_absorpt_correction_type multi-scan
_exptl_absorpt_process_details
;
SADABS-2016/2 (Bruker,2016/2) was used for absorption correction.
wR2(int) was 0.0749 before and 0.0639 after correction.
The Ratio of minimum to maximum transmission is 0.8722.
The \l/2 correction factor is Not present.
;
_exptl_crystal_colour 'clear bluish blue'
_exptl_crystal_density_diffrn 1.566
_exptl_crystal_description block
_exptl_crystal_F_000 247
_exptl_crystal_size_max 0.18
_exptl_crystal_size_mid 0.12
_exptl_crystal_size_min 0.04
_refine_diff_density_max 0.606
_refine_diff_density_min -0.600
_refine_diff_density_rms 0.094
_refine_ls_extinction_method none
_refine_ls_goodness_of_fit_ref 1.109
_refine_ls_hydrogen_treatment mixed
_refine_ls_matrix_type full
_refine_ls_number_parameters 177
_refine_ls_number_reflns 2565
_refine_ls_number_restraints 4
_refine_ls_restrained_S_all 1.130
_refine_ls_R_factor_all 0.0448
_refine_ls_R_factor_gt 0.0327
_refine_ls_shift/su_max 0.001
_refine_ls_shift/su_mean 0.000
_refine_ls_structure_factor_coef Fsqd
_refine_ls_weighting_details 'w=1/[\s^2^(Fo^2^)+(0.0345P)^2^+0.8845P] where P=(Fo^2^+2Fc^2^)/3'
_refine_ls_weighting_scheme calc
_refine_ls_wR_factor_gt 0.0827
_refine_ls_wR_factor_ref 0.0882
_reflns_Friedel_coverage 0.000
_reflns_number_gt 2092
_reflns_number_total 2565
_reflns_threshold_expression 'I > 2\s(I)'
_cod_data_source_file d4ce00459k2.cif
_cod_data_source_block cubpecn4_cmpd2
_cod_depositor_comments 'Adding full bibliography for 7248975--7248976.cif.'
_cod_database_code 7248976
_shelx_shelxl_version_number 2018/3
_shelx_space_group_comment
;
The symmetry employed for this shelxl refinement is uniquely defined
by the following loop, which should always be used as a source of
symmetry information in preference to the above space-group names.
They are only intended as comments.
;

loop_
_space_group_symop_operation_xyz
'x, y, z'
'-x, -y, -z'

loop_
_atom_site_label
_atom_site_type_symbol
_atom_site_fract_x
_atom_site_fract_y
_atom_site_fract_z
_atom_site_U_iso_or_equiv
_atom_site_adp_type
_atom_site_occupancy
_atom_site_site_symmetry_order
_atom_site_calc_flag
_atom_site_refinement_flags_posn
_atom_site_refinement_flags_adp
_atom_site_refinement_flags_occupancy
_atom_site_disorder_assembly
_atom_site_disorder_group
Cu1 Cu 0.500000 0.000000 0.500000 0.01286(12) Uani 1 2 d S . P . .
Ni1 Ni 1.000000 0.500000 0.500000 0.01380(12) Uani 1 2 d S . P . .
N3 N 0.4038(3) 0.1789(2) 0.6707(2) 0.0130(4) Uani 1 1 d . . . . .
O1 O 0.2483(4) 0.0192(3) 0.3588(3) 0.0313(5) Uani 1 1 d D . . . .
N2 N 0.7794(4) 0.1881(3) 0.4743(3) 0.0209(5) Uani 1 1 d . . . . .
C4 C 0.3065(4) 0.4355(3) 0.7812(3) 0.0149(5) Uani 1 1 d . . . . .
C7 C 0.2348(4) 0.4093(3) 0.8938(3) 0.0143(5) Uani 1 1 d . . . . .
C6 C 0.2564(4) 0.2658(3) 0.8940(3) 0.0164(5) Uani 1 1 d . . . . .
H6 H 0.213981 0.244293 0.970972 0.020 Uiso 1 1 calc R U . . .
C5 C 0.3399(4) 0.1545(3) 0.7818(3) 0.0158(5) Uani 1 1 d . . . . .
N1 N 1.2829(5) 0.3281(3) 0.2755(3) 0.0348(6) Uani 1 1 d . . . . .
C3 C 0.3895(4) 0.3189(3) 0.6723(3) 0.0138(5) Uani 1 1 d . . . . .
C1 C 1.1766(5) 0.3960(3) 0.3607(3) 0.0209(5) Uani 1 1 d . . . . .
C2 C 0.8608(4) 0.3071(3) 0.4829(3) 0.0169(5) Uani 1 1 d . . . . .
C8 C 0.1302(4) 0.5275(3) 1.0106(3) 0.0167(5) Uani 1 1 d . . . . .
H8A H 0.156634 0.629396 1.006463 0.020 Uiso 1 1 calc R U . . .
H8B H 0.205851 0.542236 1.107902 0.020 Uiso 1 1 calc R U . . .
C10 C 0.675(3) -0.0367(12) 0.9175(10) 0.078(4) Uani 0.5 1 d . . P . .
C9 C 0.466(2) -0.0921(10) 0.9112(9) 0.060(3) Uani 0.5 1 d . . P A .
O2 O 0.858(2) 0.1018(15) 1.0402(14) 0.056(3) Uani 0.25 1 d . . P A 2
O3 O 0.907(2) 0.0033(10) 0.9581(10) 0.039(3) Uani 0.25 1 d . . P A 1
H4 H 0.306(6) 0.527(4) 0.779(4) 0.027(9) Uiso 1 1 d . . . B -1
H3 H 0.436(5) 0.337(4) 0.594(3) 0.018(8) Uiso 1 1 d . . . C -1
H5 H 0.352(6) 0.053(4) 0.780(3) 0.025(8) Uiso 1 1 d . . . . .
H1A H 0.118(6) 0.067(5) 0.403(5) 0.067(14) Uiso 1 1 d D . . . .
H1B H 0.20(3) 0.02(3) 0.271(11) 0.8(2) Uiso 1 1 d D . . . .

loop_
_atom_site_aniso_label
_atom_site_aniso_U_11
_atom_site_aniso_U_22
_atom_site_aniso_U_33
_atom_site_aniso_U_23
_atom_site_aniso_U_13
_atom_site_aniso_U_12
Cu1 0.0159(2) 0.0139(2) 0.0102(2) 0.00442(16) 0.00541(15) 0.00942(16)
Ni1 0.0148(2) 0.0096(2) 0.0175(2) 0.00587(18) 0.00441(17) 0.00276(16)
N3 0.0147(10) 0.0121(10) 0.0121(9) 0.0038(8) 0.0052(8) 0.0052(8)
O1 0.0270(11) 0.0333(12) 0.0332(12) 0.0130(10) 0.0055(9) 0.0106(9)
N2 0.0195(11) 0.0157(11) 0.0276(12) 0.0083(9) 0.0080(9) 0.0042(9)
C4 0.0148(11) 0.0109(11) 0.0174(12) 0.0042(9) 0.0028(9) 0.0045(9)
C7 0.0093(11) 0.0135(11) 0.0153(11) 0.0010(9) 0.0034(9) 0.0035(9)
C6 0.0202(12) 0.0167(12) 0.0135(11) 0.0059(10) 0.0074(9) 0.0056(10)
C5 0.0202(12) 0.0142(12) 0.0154(11) 0.0068(10) 0.0073(9) 0.0068(10)
N1 0.0499(17) 0.0270(14) 0.0386(15) 0.0180(12) 0.0269(14) 0.0154(12)
C3 0.0137(11) 0.0156(12) 0.0140(11) 0.0071(10) 0.0051(9) 0.0053(9)
C1 0.0267(14) 0.0140(12) 0.0249(13) 0.0111(11) 0.0065(11) 0.0028(10)
C2 0.0148(12) 0.0156(12) 0.0200(12) 0.0062(10) 0.0054(9) 0.0062(9)
C8 0.0117(12) 0.0149(12) 0.0159(12) -0.0012(10) 0.0046(9) 0.0036(9)
C10 0.189(14) 0.048(6) 0.034(4) 0.029(4) 0.059(7) 0.080(8)
C9 0.112(8) 0.036(4) 0.033(4) 0.011(3) 0.009(5) 0.042(5)
O2 0.051(7) 0.060(8) 0.059(8) 0.039(7) -0.011(6) -0.018(6)
O3 0.088(9) 0.008(4) 0.020(5) 0.001(4) 0.029(5) -0.002(5)

loop_
_atom_type_symbol
_atom_type_description
_atom_type_scat_dispersion_real
_atom_type_scat_dispersion_imag
_atom_type_scat_source
C C 0.0033 0.0016 'International Tables Vol C Tables 4.2.6.8 and 6.1.1.4'
H H 0.0000 0.0000 'International Tables Vol C Tables 4.2.6.8 and 6.1.1.4'
Cu Cu 0.3201 1.2651 'International Tables Vol C Tables 4.2.6.8 and 6.1.1.4'
N N 0.0061 0.0033 'International Tables Vol C Tables 4.2.6.8 and 6.1.1.4'
Ni Ni 0.3393 1.1124 'International Tables Vol C Tables 4.2.6.8 and 6.1.1.4'
O O 0.0106 0.0060 'International Tables Vol C Tables 4.2.6.8 and 6.1.1.4'

loop_
_geom_angle_atom_site_label_1
_geom_angle_atom_site_label_2
_geom_angle_atom_site_label_3
_geom_angle
_geom_angle_site_symmetry_1
_geom_angle_site_symmetry_3
_geom_angle_publ_flag
O1 Cu1 O1 180.0 . 2_656 ?
O1 Cu1 N3 89.83(9) . . ?
O1 Cu1 N3 90.17(9) 2_656 . ?
O1 Cu1 N3 90.17(9) . 2_656 ?
O1 Cu1 N3 89.83(9) 2_656 2_656 ?
N3 Cu1 N3 180.0 . 2_656 ?
O1 Cu1 N2 91.84(9) . . ?
O1 Cu1 N2 88.16(9) 2_656 . ?
N3 Cu1 N2 90.10(8) . . ?
N3 Cu1 N2 89.90(8) 2_656 . ?
O1 Cu1 N2 88.16(9) . 2_656 ?
O1 Cu1 N2 91.84(9) 2_656 2_656 ?
N3 Cu1 N2 89.90(8) . 2_656 ?
N3 Cu1 N2 90.10(8) 2_656 2_656 ?
N2 Cu1 N2 180.00(8) . 2_656 ?
C1 Ni1 C1 180.0 2_766 . ?
C1 Ni1 C2 90.57(11) 2_766 . ?
C1 Ni1 C2 89.43(11) . . ?
C1 Ni1 C2 89.43(11) 2_766 2_766 ?
C1 Ni1 C2 90.57(11) . 2_766 ?
C2 Ni1 C2 180.0 . 2_766 ?
C3 N3 C5 117.7(2) . . ?
C3 N3 Cu1 122.39(16) . . ?
C5 N3 Cu1 119.79(17) . . ?
Cu1 O1 H1A 115(3) . . ?
Cu1 O1 H1B 149(6) . . ?
H1A O1 H1B 95(4) . . ?
C2 N2 Cu1 157.6(2) . . ?
C7 C4 C3 119.8(2) . . ?
C7 C4 H4 121(2) . . ?
C3 C4 H4 119(2) . . ?
C4 C7 C6 117.3(2) . . ?
C4 C7 C8 122.4(2) . . ?
C6 C7 C8 120.2(2) . . ?
C5 C6 C7 119.8(2) . . ?
C5 C6 H6 120.1 . . ?
C7 C6 H6 120.1 . . ?
N3 C5 C6 122.6(2) . . ?
N3 C5 H5 117.1(19) . . ?
C6 C5 H5 120.3(19) . . ?
N3 C3 C4 122.6(2) . . ?
N3 C3 H3 117.9(19) . . ?
C4 C3 H3 119.5(19) . . ?
N1 C1 Ni1 177.9(2) . . ?
N2 C2 Ni1 178.4(2) . . ?
C7 C8 C8 110.6(2) . 2_567 ?
C7 C8 H8A 109.5 . . ?
C8 C8 H8A 109.5 2_567 . ?
C7 C8 H8B 109.5 . . ?
C8 C8 H8B 109.5 2_567 . ?
H8A C8 H8B 108.1 . . ?
C9 C10 O3 160.6(9) . . ?
C9 C10 O2 133.4(9) . . ?
C9 C10 C9 65.7(8) . 2_657 ?
O3 C10 C9 107.8(9) . 2_657 ?
C10 C9 C9 76.2(9) . 2_657 ?
C10 C9 C10 114.3(8) . 2_657 ?
C9 C9 C10 38.0(6) 2_657 2_657 ?
O3 O3 C10 145.3(11) 2_757 . ?

loop_
_geom_bond_atom_site_label_1
_geom_bond_atom_site_label_2
_geom_bond_distance
_geom_bond_site_symmetry_2
_geom_bond_publ_flag
Cu1 O1 2.030(2) . ?
Cu1 O1 2.030(2) 2_656 ?
Cu1 N3 2.058(2) . ?
Cu1 N3 2.058(2) 2_656 ?
Cu1 N2 2.438(2) . ?
Cu1 N2 2.438(2) 2_656 ?
Ni1 C1 1.870(3) 2_766 ?
Ni1 C1 1.870(3) . ?
Ni1 C2 1.870(3) . ?
Ni1 C2 1.870(3) 2_766 ?
N3 C3 1.343(3) . ?
N3 C5 1.344(3) . ?
O1 H1A 0.993(17) . ?
O1 H1B 0.90(2) . ?
N2 C2 1.153(3) . ?
C4 C7 1.385(3) . ?
C4 C3 1.388(3) . ?
C4 H4 0.88(3) . ?
C7 C6 1.391(4) . ?
C7 C8 1.510(3) . ?
C6 C5 1.384(3) . ?
C6 H6 0.9500 . ?
C5 H5 0.97(3) . ?
N1 C1 1.149(4) . ?
C3 H3 0.95(3) . ?
C8 C8 1.537(5) 2_567 ?
C8 H8A 0.9900 . ?
C8 H8B 0.9900 . ?
C10 C9 1.277(18) . ?
C10 O3 1.356(19) . ?
C10 O2 1.580(19) . ?
C10 C9 2.012(13) 2_657 ?
C9 C9 1.889(17) 2_657 ?
O3 O3 1.33(2) 2_757 ?

loop_
_geom_hbond_atom_site_label_D
_geom_hbond_atom_site_label_H
_geom_hbond_atom_site_label_A
_geom_hbond_distance_DH
_geom_hbond_distance_HA
_geom_hbond_distance_DA
_geom_hbond_angle_DHA
_geom_hbond_site_symmetry_A
_geom_hbond_publ_flag
C5 H5 N2 0.97(3) 2.61(3) 3.160(3) 116(2) 2_656 yes
O1 H1A N2 0.993(17) 2.453(19) 3.436(3) 170(4) 1_455 yes
O1 H1B O3^a 0.90(2) 2.28(2) 3.183(10) 174(1) 2_656 yes

loop_
_geom_torsion_atom_site_label_1
_geom_torsion_atom_site_label_2
_geom_torsion_atom_site_label_3
_geom_torsion_atom_site_label_4
_geom_torsion
_geom_torsion_site_symmetry_1
_geom_torsion_site_symmetry_2
_geom_torsion_site_symmetry_3
_geom_torsion_site_symmetry_4
_geom_torsion_publ_flag
C3 C4 C7 C6 1.8(4) . . . . ?
C3 C4 C7 C8 -176.4(2) . . . . ?
C4 C7 C6 C5 -2.0(4) . . . . ?
C8 C7 C6 C5 176.2(2) . . . . ?
C3 N3 C5 C6 1.5(4) . . . . ?
Cu1 N3 C5 C6 -174.9(2) . . . . ?
C7 C6 C5 N3 0.4(4) . . . . ?
C5 N3 C3 C4 -1.7(4) . . . . ?
Cu1 N3 C3 C4 174.50(18) . . . . ?
C7 C4 C3 N3 0.1(4) . . . . ?
C4 C7 C8 C8 107.5(3) . . . 2_567 ?
C6 C7 C8 C8 -70.6(4) . . . 2_567 ?
O3 C10 C9 C9 74(3) . . . 2_657 ?
O2 C10 C9 C9 8.6(13) . . . 2_657 ?
O3 C10 C9 C10 74(3) . . . 2_657 ?
O2 C10 C9 C10 8.6(13) . . . 2_657 ?
C9 C10 C9 C10 0.000(1) 2_657 . . 2_657 ?
C9 C10 O3 O3 2(4) . . . 2_757 ?
C9 C10 O3 O3 70(2) 2_657 . . 2_757 ?
